data_7704486
loop_
_publ_author_name
'Bortoluzzi, Marco'
'Castro, Jes\'us'
'Gobbo, Alberto'
'Ferraro, Valentina'
'Pietrobon, Luca'

_publ_section_title
;
 Light harvesting indolyl-substituted phosphoramide ligand for the
 enhancement of Mn(ii) luminescence.
;
_journal_issue 22
_journal_name_full 'Dalton transactions (Cambridge, England : 2003)'
_journal_page_first 7525
_journal_page_last 7534
_journal_paper_doi 10.1039/d0dt01659d
_journal_volume 49
_journal_year 2020
_chemical_formula_sum 'C24 H36 Br2 Mn N6 O2 P2'
_chemical_formula_weight 717.29
_space_group_crystal_system monoclinic
_space_group_IT_number 14
_space_group_name_Hall '-P 2yn'
_space_group_name_H-M_alt 'P 1 21/n 1'
_atom_sites_solution_hydrogens geom
_audit_creation_method SHELXL-2018/3
_audit_update_record
;
2020-04-28 deposited with the CCDC.	2020-05-20 downloaded from the CCDC.
;
_cell_angle_alpha 90
_cell_angle_beta 99.319(2)
_cell_angle_gamma 90
_cell_formula_units_Z 4
_cell_length_a 10.4594(5)
_cell_length_b 15.7962(8)
_cell_length_c 19.0025(9)
_cell_measurement_reflns_used 9978
_cell_measurement_temperature 100(2)
_cell_measurement_theta_max 28.34
_cell_measurement_theta_min 2.46
_cell_volume 3098.1(3)
_computing_cell_refinement 'Bruker SAINT'
_computing_data_collection 'Bruker APEX3'
_computing_data_reduction 'Bruker SAINT'
_computing_molecular_graphics 'ORTEP3 for Windows (Farrugia, 1997)'
_computing_structure_refinement 'SHELXL-2018/3 (Sheldrick, 2018)'
_computing_structure_solution 'SHELXT 2018/2 (Sheldrick, 2018)'
_diffrn_ambient_temperature 100(2)
_diffrn_measured_fraction_theta_full 0.999
_diffrn_measured_fraction_theta_max 0.999
_diffrn_measurement_device_type 'Bruker D8 Venture Photon 100 CMOS'
_diffrn_measurement_method '\f and \w scans'
_diffrn_radiation_monochromator 'Incoatec HeliosTM multilayer optics'
_diffrn_radiation_source 'Incoatec high brillance I\muS microsource'
_diffrn_radiation_type MoK\a
_diffrn_radiation_wavelength 0.71073
_diffrn_reflns_av_R_equivalents 0.0606
_diffrn_reflns_av_unetI/netI 0.0323
_diffrn_reflns_Laue_measured_fraction_full 0.999
_diffrn_reflns_Laue_measured_fraction_max 0.999
_diffrn_reflns_limit_h_max 13
_diffrn_reflns_limit_h_min -13
_diffrn_reflns_limit_k_max 20
_diffrn_reflns_limit_k_min -21
_diffrn_reflns_limit_l_max 25
_diffrn_reflns_limit_l_min -24
_diffrn_reflns_number 69466
_diffrn_reflns_point_group_measured_fraction_full 0.999
_diffrn_reflns_point_group_measured_fraction_max 0.999
_diffrn_reflns_theta_full 25.242
_diffrn_reflns_theta_max 28.368
_diffrn_reflns_theta_min 2.357
_exptl_absorpt_coefficient_mu 3.140
_exptl_absorpt_correction_T_max 0.7457
_exptl_absorpt_correction_T_min 0.3403
_exptl_absorpt_correction_type multi-scan
_exptl_absorpt_process_details 'SADABS-2016/2 (Bruker AXS Inc.)'
_exptl_crystal_colour yellow
_exptl_crystal_density_diffrn 1.538
_exptl_crystal_description prism
_exptl_crystal_F_000 1452
_exptl_crystal_size_max 0.263
_exptl_crystal_size_mid 0.259
_exptl_crystal_size_min 0.121
_refine_diff_density_max 0.448
_refine_diff_density_min -0.747
_refine_diff_density_rms 0.092
_refine_ls_extinction_method none
_refine_ls_goodness_of_fit_ref 1.055
_refine_ls_hydrogen_treatment constr
_refine_ls_matrix_type full
_refine_ls_number_parameters 342
_refine_ls_number_reflns 7731
_refine_ls_number_restraints 0
_refine_ls_restrained_S_all 1.055
_refine_ls_R_factor_all 0.0380
_refine_ls_R_factor_gt 0.0302
_refine_ls_shift/su_max 0.002
_refine_ls_shift/su_mean 0.000
_refine_ls_structure_factor_coef Fsqd
_refine_ls_weighting_details 'w=1/[\s^2^(Fo^2^)+(0.0269P)^2^+3.1243P] where P=(Fo^2^+2Fc^2^)/3'
_refine_ls_weighting_scheme calc
_refine_ls_wR_factor_gt 0.0655
_refine_ls_wR_factor_ref 0.0680
_reflns_Friedel_coverage 0.000
_reflns_number_gt 6776
_reflns_number_total 7731
_reflns_threshold_expression 'I > 2\s(I)'
_cod_data_source_file d0dt01659d3.cif
_cod_data_source_block 32043402_0m_a
_cod_depositor_comments 'Adding full bibliography for 7704484--7704486.cif.'
_cod_original_sg_symbol_H-M 'P 21/n'
_cod_database_code 7704486
_shelx_shelxl_version_number 2018/3
_shelx_space_group_comment
;
The symmetry employed for this shelxl refinement is uniquely defined
by the following loop, which should always be used as a source of
symmetry information in preference to the above space-group names.
They are only intended as comments.
;
_shelx_estimated_absorpt_t_min 0.492
_shelx_estimated_absorpt_t_max 0.702

loop_
_space_group_symop_operation_xyz
'x, y, z'
'-x+1/2, y+1/2, -z+1/2'
'-x, -y, -z'
'x-1/2, -y-1/2, z-1/2'

loop_
_atom_site_label
_atom_site_type_symbol
_atom_site_fract_x
_atom_site_fract_y
_atom_site_fract_z
_atom_site_U_iso_or_equiv
_atom_site_adp_type
_atom_site_occupancy
_atom_site_site_symmetry_order
_atom_site_calc_flag
_atom_site_refinement_flags_posn
_atom_site_refinement_flags_adp
_atom_site_refinement_flags_occupancy
_atom_site_disorder_assembly
_atom_site_disorder_group
Mn Mn 0.31296(3) 0.75582(2) 0.61501(2) 0.00732(7) Uani 1 1 d . . . . .
Br1 Br 0.08982(2) 0.79713(2) 0.62772(2) 0.01699(6) Uani 1 1 d . . . . .
Br2 Br 0.49484(2) 0.83921(2) 0.67888(2) 0.01748(6) Uani 1 1 d . . . . .
P2 P 0.31024(5) 0.81619(3) 0.44254(3) 0.00844(10) Uani 1 1 d . . . . .
O2 O 0.32386(14) 0.76373(9) 0.50858(7) 0.0115(3) Uani 1 1 d . . . . .
P1 P 0.36672(5) 0.53990(3) 0.64861(3) 0.00856(10) Uani 1 1 d . . . . .
O1 O 0.35173(14) 0.63355(9) 0.64434(8) 0.0142(3) Uani 1 1 d . . . . .
N11 N 0.51571(16) 0.51641(10) 0.69143(9) 0.0096(3) Uani 1 1 d . . . . .
C12 C 0.5450(2) 0.44471(12) 0.73545(10) 0.0118(4) Uani 1 1 d . . . . .
H12 H 0.482975 0.411038 0.753995 0.014 Uiso 1 1 calc R U . . .
C13 C 0.6743(2) 0.43098(13) 0.74735(11) 0.0132(4) Uani 1 1 d . . . . .
H13 H 0.718095 0.386841 0.775479 0.016 Uiso 1 1 calc R U . . .
C14 C 0.8625(2) 0.51349(13) 0.70333(11) 0.0139(4) Uani 1 1 d . . . . .
H14 H 0.931248 0.478808 0.726041 0.017 Uiso 1 1 calc R U . . .
C15 C 0.8875(2) 0.58277(13) 0.66341(11) 0.0146(4) Uani 1 1 d . . . . .
H15 H 0.974369 0.595513 0.658392 0.018 Uiso 1 1 calc R U . . .
C16 C 0.7869(2) 0.63452(13) 0.63021(11) 0.0146(4) Uani 1 1 d . . . . .
H16 H 0.807010 0.682081 0.603418 0.018 Uiso 1 1 calc R U . . .
C17 C 0.6586(2) 0.61803(12) 0.63549(10) 0.0118(4) Uani 1 1 d . . . . .
H17 H 0.590451 0.653225 0.612886 0.014 Uiso 1 1 calc R U . . .
C18 C 0.63391(18) 0.54766(12) 0.67535(10) 0.0088(4) Uani 1 1 d . . . . .
C19 C 0.73362(19) 0.49533(12) 0.70970(10) 0.0100(4) Uani 1 1 d . . . . .
N12 N 0.26335(16) 0.49794(10) 0.69349(9) 0.0107(3) Uani 1 1 d . . . . .
C121 C 0.2457(2) 0.53413(15) 0.76249(11) 0.0195(5) Uani 1 1 d . . . . .
H12A H 0.153007 0.537027 0.765195 0.029 Uiso 1 1 calc R U . . .
H12B H 0.282835 0.591196 0.767164 0.029 Uiso 1 1 calc R U . . .
H12C H 0.289414 0.498292 0.801150 0.029 Uiso 1 1 calc R U . . .
C122 C 0.2096(2) 0.41279(14) 0.68022(12) 0.0197(5) Uani 1 1 d . . . . .
H12D H 0.252499 0.374002 0.716864 0.030 Uiso 1 1 calc R U . . .
H12E H 0.223964 0.393400 0.633128 0.030 Uiso 1 1 calc R U . . .
H12F H 0.116444 0.413966 0.681765 0.030 Uiso 1 1 calc R U . . .
N13 N 0.35598(17) 0.49608(11) 0.57047(9) 0.0123(3) Uani 1 1 d . . . . .
C131 C 0.4233(2) 0.41839(13) 0.55546(11) 0.0180(4) Uani 1 1 d . . . . .
H13A H 0.360626 0.371992 0.546124 0.027 Uiso 1 1 calc R U . . .
H13B H 0.488846 0.404106 0.596662 0.027 Uiso 1 1 calc R U . . .
H13C H 0.465360 0.427121 0.513552 0.027 Uiso 1 1 calc R U . . .
C132 C 0.2459(2) 0.51828(15) 0.51547(12) 0.0232(5) Uani 1 1 d . . . . .
H13D H 0.275477 0.523536 0.469293 0.035 Uiso 1 1 calc R U . . .
H13E H 0.208906 0.572257 0.527740 0.035 Uiso 1 1 calc R U . . .
H13F H 0.179839 0.473886 0.512641 0.035 Uiso 1 1 calc R U . . .
N21 N 0.43501(16) 0.79467(10) 0.40009(8) 0.0096(3) Uani 1 1 d . . . . .
C22 C 0.4276(2) 0.78337(13) 0.32606(10) 0.0136(4) Uani 1 1 d . . . . .
H22 H 0.349336 0.778363 0.293143 0.016 Uiso 1 1 calc R U . . .
C23 C 0.5473(2) 0.78066(13) 0.30847(11) 0.0150(4) Uani 1 1 d . . . . .
H23 H 0.567620 0.772917 0.261944 0.018 Uiso 1 1 calc R U . . .
C24 C 0.7743(2) 0.79377(13) 0.38850(12) 0.0157(4) Uani 1 1 d . . . . .
H24 H 0.824776 0.786420 0.351640 0.019 Uiso 1 1 calc R U . . .
C25 C 0.8335(2) 0.80671(13) 0.45807(12) 0.0164(4) Uani 1 1 d . . . . .
H25 H 0.925328 0.808475 0.468958 0.020 Uiso 1 1 calc R U . . .
C26 C 0.7596(2) 0.81727(13) 0.51290(11) 0.0145(4) Uani 1 1 d . . . . .
H26 H 0.802648 0.826622 0.560238 0.017 Uiso 1 1 calc R U . . .
C27 C 0.6254(2) 0.81439(12) 0.49960(10) 0.0118(4) Uani 1 1 d . . . . .
H27 H 0.575498 0.821093 0.536795 0.014 Uiso 1 1 calc R U . . .
C28 C 0.56696(19) 0.80120(12) 0.42911(10) 0.0099(4) Uani 1 1 d . . . . .
C29 C 0.6387(2) 0.79165(12) 0.37307(11) 0.0122(4) Uani 1 1 d . . . . .
N22 N 0.31920(17) 0.91755(10) 0.45644(9) 0.0127(3) Uani 1 1 d . . . . .
C221 C 0.3801(2) 0.97849(13) 0.41374(11) 0.0154(4) Uani 1 1 d . . . . .
H22A H 0.312826 1.011299 0.383679 0.023 Uiso 1 1 calc R U . . .
H22B H 0.432184 0.947958 0.383496 0.023 Uiso 1 1 calc R U . . .
H22C H 0.436070 1.016848 0.445557 0.023 Uiso 1 1 calc R U . . .
C222 C 0.2331(2) 0.95644(14) 0.50122(13) 0.0232(5) Uani 1 1 d . . . . .
H22D H 0.283122 0.995088 0.535491 0.035 Uiso 1 1 calc R U . . .
H22E H 0.194203 0.912094 0.527005 0.035 Uiso 1 1 calc R U . . .
H22F H 0.164447 0.988062 0.471029 0.035 Uiso 1 1 calc R U . . .
N23 N 0.17706(17) 0.79224(11) 0.38963(9) 0.0122(3) Uani 1 1 d . . . . .
C231 C 0.1096(2) 0.85063(15) 0.33644(12) 0.0207(5) Uani 1 1 d . . . . .
H23A H 0.101398 0.824808 0.289031 0.031 Uiso 1 1 calc R U . . .
H23B H 0.158983 0.903421 0.337102 0.031 Uiso 1 1 calc R U . . .
H23C H 0.023162 0.862783 0.347557 0.031 Uiso 1 1 calc R U . . .
C232 C 0.1301(2) 0.70468(13) 0.38393(12) 0.0186(5) Uani 1 1 d . . . . .
H23D H 0.043436 0.702095 0.397216 0.028 Uiso 1 1 calc R U . . .
H23E H 0.189329 0.668513 0.416038 0.028 Uiso 1 1 calc R U . . .
H23F H 0.126003 0.684908 0.334739 0.028 Uiso 1 1 calc R U . . .

loop_
_atom_site_aniso_label
_atom_site_aniso_U_11
_atom_site_aniso_U_22
_atom_site_aniso_U_33
_atom_site_aniso_U_23
_atom_site_aniso_U_13
_atom_site_aniso_U_12
Mn 0.00829(14) 0.00632(13) 0.00739(13) 0.00016(10) 0.00139(10) 0.00000(11)
Br1 0.01132(10) 0.02554(12) 0.01518(10) 0.00506(8) 0.00533(7) 0.00460(8)
Br2 0.01696(11) 0.01965(11) 0.01565(10) -0.00670(8) 0.00205(8) -0.00791(8)
P2 0.0099(2) 0.0080(2) 0.0077(2) 0.00039(18) 0.00218(18) -0.00064(18)
O2 0.0145(7) 0.0108(7) 0.0095(6) 0.0011(5) 0.0030(5) -0.0003(6)
P1 0.0089(2) 0.0062(2) 0.0103(2) 0.00039(18) 0.00083(18) 0.00058(18)
O1 0.0156(7) 0.0070(7) 0.0196(7) 0.0016(6) 0.0012(6) 0.0023(6)
N11 0.0096(8) 0.0076(8) 0.0116(8) 0.0025(6) 0.0015(6) 0.0004(6)
C12 0.0149(10) 0.0089(9) 0.0117(9) 0.0032(7) 0.0026(7) -0.0004(8)
C13 0.0151(10) 0.0093(9) 0.0140(9) 0.0043(8) -0.0009(8) 0.0007(8)
C14 0.0110(9) 0.0130(10) 0.0166(10) 0.0008(8) -0.0008(8) 0.0007(8)
C15 0.0106(10) 0.0163(10) 0.0167(10) 0.0000(8) 0.0018(8) -0.0038(8)
C16 0.0159(10) 0.0130(10) 0.0153(10) 0.0014(8) 0.0035(8) -0.0034(8)
C17 0.0136(10) 0.0098(9) 0.0117(9) 0.0014(7) 0.0019(7) 0.0011(7)
C18 0.0087(9) 0.0080(9) 0.0097(9) -0.0015(7) 0.0016(7) 0.0002(7)
C19 0.0117(9) 0.0079(9) 0.0100(9) -0.0007(7) 0.0006(7) 0.0013(7)
N12 0.0097(8) 0.0098(8) 0.0133(8) -0.0030(6) 0.0037(6) -0.0016(6)
C121 0.0175(11) 0.0259(12) 0.0166(10) -0.0074(9) 0.0074(8) -0.0029(9)
C122 0.0201(11) 0.0155(11) 0.0254(12) -0.0036(9) 0.0091(9) -0.0058(9)
N13 0.0160(9) 0.0109(8) 0.0093(8) 0.0007(6) 0.0001(6) 0.0024(7)
C131 0.0280(12) 0.0124(10) 0.0141(10) -0.0027(8) 0.0050(9) 0.0041(9)
C132 0.0277(13) 0.0225(12) 0.0155(10) -0.0031(9) -0.0079(9) 0.0062(10)
N21 0.0119(8) 0.0103(8) 0.0069(7) -0.0012(6) 0.0022(6) -0.0009(6)
C22 0.0188(11) 0.0145(10) 0.0075(9) -0.0009(7) 0.0020(8) -0.0020(8)
C23 0.0196(11) 0.0146(10) 0.0124(9) -0.0009(8) 0.0073(8) -0.0017(8)
C24 0.0155(10) 0.0123(10) 0.0213(11) 0.0024(8) 0.0095(8) 0.0008(8)
C25 0.0114(10) 0.0120(10) 0.0259(11) 0.0050(8) 0.0031(8) 0.0006(8)
C26 0.0162(10) 0.0102(9) 0.0157(10) 0.0030(8) -0.0017(8) -0.0007(8)
C27 0.0160(10) 0.0081(9) 0.0113(9) 0.0014(7) 0.0023(8) 0.0009(7)
C28 0.0121(9) 0.0053(8) 0.0128(9) 0.0016(7) 0.0036(7) 0.0001(7)
C29 0.0166(10) 0.0074(9) 0.0136(9) 0.0006(7) 0.0058(8) 0.0000(8)
N22 0.0180(9) 0.0073(8) 0.0142(8) 0.0001(6) 0.0071(7) -0.0006(7)
C221 0.0204(11) 0.0097(9) 0.0164(10) 0.0027(8) 0.0036(8) -0.0039(8)
C222 0.0332(13) 0.0116(10) 0.0298(13) 0.0014(9) 0.0195(11) 0.0041(9)
N23 0.0116(8) 0.0114(8) 0.0127(8) 0.0027(6) -0.0011(6) -0.0019(7)
C231 0.0166(11) 0.0216(11) 0.0212(11) 0.0104(9) -0.0054(9) -0.0035(9)
C232 0.0210(11) 0.0131(10) 0.0199(11) -0.0004(8) -0.0024(9) -0.0063(9)

loop_
_atom_type_symbol
_atom_type_description
_atom_type_scat_dispersion_real
_atom_type_scat_dispersion_imag
_atom_type_scat_source
C C 0.0033 0.0016 'International Tables Vol C Tables 4.2.6.8 and 6.1.1.4'
H H 0.0000 0.0000 'International Tables Vol C Tables 4.2.6.8 and 6.1.1.4'
N N 0.0061 0.0033 'International Tables Vol C Tables 4.2.6.8 and 6.1.1.4'
O O 0.0106 0.0060 'International Tables Vol C Tables 4.2.6.8 and 6.1.1.4'
P P 0.1023 0.0942 'International Tables Vol C Tables 4.2.6.8 and 6.1.1.4'
Br Br -0.2901 2.4595 'International Tables Vol C Tables 4.2.6.8 and 6.1.1.4'
Mn Mn 0.3368 0.7283 'International Tables Vol C Tables 4.2.6.8 and 6.1.1.4'

loop_
_geom_angle_atom_site_label_1
_geom_angle_atom_site_label_2
_geom_angle_atom_site_label_3
_geom_angle
_geom_angle_site_symmetry_1
_geom_angle_site_symmetry_3
_geom_angle_publ_flag
O1 Mn O2 106.75(6) . . ?
O1 Mn Br2 105.60(4) . . ?
O2 Mn Br2 106.96(4) . . ?
O1 Mn Br1 111.94(4) . . ?
O2 Mn Br1 106.54(4) . . ?
Br2 Mn Br1 118.433(13) . . ?
O2 P2 N22 114.59(9) . . ?
O2 P2 N23 110.29(9) . . ?
N22 P2 N23 110.57(9) . . ?
O2 P2 N21 108.45(8) . . ?
N22 P2 N21 104.44(9) . . ?
N23 P2 N21 108.12(9) . . ?
P2 O2 Mn 148.43(9) . . ?
O1 P1 N12 111.17(9) . . ?
O1 P1 N13 112.47(9) . . ?
N12 P1 N13 110.65(9) . . ?
O1 P1 N11 109.12(9) . . ?
N12 P1 N11 107.47(9) . . ?
N13 P1 N11 105.67(9) . . ?
P1 O1 Mn 166.86(10) . . ?
C18 N11 C12 107.18(16) . . ?
C18 N11 P1 126.54(13) . . ?
C12 N11 P1 124.06(14) . . ?
C13 C12 N11 110.07(18) . . ?
C12 C13 C19 107.66(17) . . ?
C15 C14 C19 118.67(19) . . ?
C14 C15 C16 121.01(19) . . ?
C17 C16 C15 121.58(19) . . ?
C16 C17 C18 117.14(18) . . ?
C17 C18 C19 122.20(18) . . ?
C17 C18 N11 130.07(18) . . ?
C19 C18 N11 107.70(16) . . ?
C14 C19 C18 119.40(18) . . ?
C14 C19 C13 133.22(18) . . ?
C18 C19 C13 107.38(17) . . ?
C122 N12 C121 114.27(17) . . ?
C122 N12 P1 123.68(14) . . ?
C121 N12 P1 120.06(14) . . ?
C131 N13 C132 114.07(17) . . ?
C131 N13 P1 124.75(14) . . ?
C132 N13 P1 118.64(14) . . ?
C28 N21 C22 107.04(16) . . ?
C28 N21 P2 126.02(13) . . ?
C22 N21 P2 125.85(14) . . ?
C23 C22 N21 110.44(18) . . ?
C22 C23 C29 107.43(18) . . ?
C25 C24 C29 119.0(2) . . ?
C24 C25 C26 120.9(2) . . ?
C27 C26 C25 121.6(2) . . ?
C26 C27 C28 116.95(19) . . ?
C27 C28 N21 129.63(18) . . ?
C27 C28 C29 122.59(19) . . ?
N21 C28 C29 107.77(17) . . ?
C24 C29 C28 119.00(19) . . ?
C24 C29 C23 133.71(19) . . ?
C28 C29 C23 107.29(18) . . ?
C221 N22 C222 114.04(16) . . ?
C221 N22 P2 125.11(14) . . ?
C222 N22 P2 118.80(14) . . ?
C231 N23 C232 115.18(17) . . ?
C231 N23 P2 123.38(14) . . ?
C232 N23 P2 120.59(14) . . ?

loop_
_geom_bond_atom_site_label_1
_geom_bond_atom_site_label_2
_geom_bond_distance
_geom_bond_site_symmetry_2
_geom_bond_publ_flag
Mn O1 2.0328(14) . ?
Mn O2 2.0479(14) . ?
Mn Br2 2.4656(4) . ?
Mn Br1 2.4727(4) . ?
P2 O2 1.4912(14) . ?
P2 N22 1.6230(17) . ?
P2 N23 1.6251(17) . ?
P2 N21 1.6764(17) . ?
P1 O1 1.4884(14) . ?
P1 N12 1.6230(17) . ?
P1 N13 1.6257(17) . ?
P1 N11 1.6786(17) . ?
N11 C18 1.410(2) . ?
N11 C12 1.412(2) . ?
C12 C13 1.352(3) . ?
C13 C19 1.440(3) . ?
C14 C15 1.381(3) . ?
C14 C19 1.403(3) . ?
C15 C16 1.400(3) . ?
C16 C17 1.387(3) . ?
C17 C18 1.393(3) . ?
C18 C19 1.406(3) . ?
N12 C122 1.464(3) . ?
N12 C121 1.469(3) . ?
N13 C131 1.466(3) . ?
N13 C132 1.466(3) . ?
N21 C28 1.405(3) . ?
N21 C22 1.408(2) . ?
C22 C23 1.347(3) . ?
C23 C29 1.439(3) . ?
C24 C25 1.381(3) . ?
C24 C29 1.402(3) . ?
C25 C26 1.404(3) . ?
C26 C27 1.386(3) . ?
C27 C28 1.395(3) . ?
C28 C29 1.406(3) . ?
N22 C221 1.469(3) . ?
N22 C222 1.470(3) . ?
N23 C231 1.463(3) . ?
N23 C232 1.466(3) . ?
